data_7108450
loop_
_publ_author_name
'Todd J. J. Whitehorne'
'Frank Schaper'

_publ_section_title
;
 Nacnac BnCuOiPr: a strained geometry resulting in very high lactide
 polymerization activity
;
_journal_name_full Chem.Commun.
_journal_page_first 10334
_journal_paper_doi 10.1039/c2cc34247b
_journal_volume 48
_journal_year 2012
_chemical_formula_moiety 'C44 H56 Cu2 N4 O2'
_chemical_formula_sum 'C44 H56 Cu2 N4 O2'
_chemical_formula_weight 800.01
_chemical_name_systematic
;
?
;
_space_group_IT_number 2
_symmetry_cell_setting triclinic
_symmetry_space_group_name_Hall '-P 1'
_symmetry_space_group_name_H-M 'P -1'
_atom_sites_solution_hydrogens geom
_atom_sites_solution_primary direct
_atom_sites_solution_secondary difmap
_audit_creation_method SHELXL-97
_cell_angle_alpha 76.9762(16)
_cell_angle_beta 80.6313(16)
_cell_angle_gamma 71.9949(16)
_cell_formula_units_Z 2
_cell_length_a 11.3589(4)
_cell_length_b 12.1538(4)
_cell_length_c 15.8856(5)
_cell_measurement_reflns_used 8374
_cell_measurement_temperature 150
_cell_measurement_theta_max 39.30
_cell_measurement_theta_min 2.86
_cell_volume 2021.73(12)
_computing_cell_refinement 'Bruker CELLNOW'
_computing_data_collection 'Bruker APEX2'
_computing_data_reduction 'Bruker SAINT'
_computing_molecular_graphics 'Bruker SHELXTL'
_computing_publication_material 'Bruker SHELXTL'
_computing_structure_refinement 'SHELXL-97 (Sheldrick, 2008)'
_computing_structure_solution 'SHELXS-97 (Sheldrick, 2008)'
_diffrn_ambient_temperature 150
_diffrn_detector_area_resol_mean 5.5
_diffrn_measured_fraction_theta_full 0.987
_diffrn_measured_fraction_theta_max 0.987
_diffrn_measurement_device_type 'Bruker SMART 6000 / Nonius FR591'
_diffrn_radiation_monochromator 'Helios multi-layers optics'
_diffrn_radiation_source 'Rotating Anode'
_diffrn_radiation_type CuK\a
_diffrn_radiation_wavelength 1.54178
_diffrn_reflns_av_R_equivalents 0.0859
_diffrn_reflns_av_sigmaI/netI 0.0478
_diffrn_reflns_limit_h_max 14
_diffrn_reflns_limit_h_min -13
_diffrn_reflns_limit_k_max 15
_diffrn_reflns_limit_k_min -14
_diffrn_reflns_limit_l_max 19
_diffrn_reflns_limit_l_min 0
_diffrn_reflns_number 82878
_diffrn_reflns_theta_full 73.00
_diffrn_reflns_theta_max 73.00
_diffrn_reflns_theta_min 2.87
_exptl_absorpt_coefficient_mu 1.606
_exptl_absorpt_correction_T_max 0.86
_exptl_absorpt_correction_T_min 0.65
_exptl_absorpt_correction_type multi-scan
_exptl_absorpt_process_details 'Twinabs (Sheldrick, 2008)'
_exptl_crystal_colour blue
_exptl_crystal_density_diffrn 1.314
_exptl_crystal_density_method 'not measured'
_exptl_crystal_description block
_exptl_crystal_F_000 844
_exptl_crystal_size_max 0.22
_exptl_crystal_size_mid 0.18
_exptl_crystal_size_min 0.11
_refine_diff_density_max 0.722
_refine_diff_density_min -0.448
_refine_diff_density_rms 0.079
_refine_ls_extinction_method none
_refine_ls_goodness_of_fit_ref 1.117
_refine_ls_hydrogen_treatment constr
_refine_ls_matrix_type full
_refine_ls_number_parameters 477
_refine_ls_number_reflns 7954
_refine_ls_number_restraints 0
_refine_ls_restrained_S_all 1.117
_refine_ls_R_factor_all 0.0826
_refine_ls_R_factor_gt 0.0595
_refine_ls_shift/su_max 0.001
_refine_ls_shift/su_mean 0.000
_refine_ls_structure_factor_coef Fsqd
_refine_ls_weighting_details 'calc w=1/[\s^2^(Fo^2^)+(0.0993P)^2^+0.1931P] where P=(Fo^2^+2Fc^2^)/3'
_refine_ls_weighting_scheme calc
_refine_ls_wR_factor_gt 0.1590
_refine_ls_wR_factor_ref 0.1694
_reflns_number_gt 5908
_reflns_number_total 7954
_reflns_threshold_expression >2sigma(I)
_cod_data_source_file c2cc34247b.txt
_cod_data_source_block todd252
_cod_database_code 7108450

loop_
_symmetry_equiv_pos_as_xyz
'x, y, z'
'-x, -y, -z'

loop_
_atom_site_label
_atom_site_type_symbol
_atom_site_fract_x
_atom_site_fract_y
_atom_site_fract_z
_atom_site_U_iso_or_equiv
_atom_site_adp_type
_atom_site_occupancy
_atom_site_symmetry_multiplicity
_atom_site_calc_flag
_atom_site_refinement_flags
Cu1 Cu 0.53639(4) 0.07421(4) 0.54869(3) 0.03616(15) Uani 1 1 d .
Cu31 Cu -0.04210(4) 0.62306(4) 0.94896(3) 0.03445(15) Uani 1 1 d .
O1 O 0.6139(2) -0.0462(2) 0.47529(14) 0.0384(5) Uani 1 1 d .
O31 O 0.1119(2) 0.4984(2) 0.97281(14) 0.0370(5) Uani 1 1 d .
N1 N 0.6599(3) 0.1581(3) 0.51423(17) 0.0396(6) Uani 1 1 d .
N2 N 0.4832(3) 0.1240(2) 0.66069(17) 0.0375(6) Uani 1 1 d .
N31 N -0.1653(2) 0.7572(2) 0.98517(16) 0.0357(6) Uani 1 1 d .
N32 N 0.0017(3) 0.7083(2) 0.83475(16) 0.0366(6) Uani 1 1 d .
C1 C 0.5035(4) 0.2089(3) 0.7828(2) 0.0492(9) Uani 1 1 d .
H23A H 0.4350 0.2793 0.7763 0.074 Uiso 1 1 calc R
H23B H 0.5699 0.2238 0.8048 0.074 Uiso 1 1 calc R
H23C H 0.4769 0.1472 0.8228 0.074 Uiso 1 1 calc R
C2 C 0.5488(3) 0.1721(3) 0.6956(2) 0.0387(7) Uani 1 1 d .
C3 C 0.6598(3) 0.1952(3) 0.6548(2) 0.0420(8) Uani 1 1 d .
H21 H 0.7080 0.2111 0.6900 0.050 Uiso 1 1 calc R
C4 C 0.7071(3) 0.1975(3) 0.5680(2) 0.0384(7) Uani 1 1 d .
C5 C 0.8146(4) 0.2499(4) 0.5356(3) 0.0548(10) Uani 1 1 d .
H50A H 0.8829 0.1932 0.5110 0.082 Uiso 1 1 calc R
H50B H 0.8402 0.2706 0.5832 0.082 Uiso 1 1 calc R
H50C H 0.7889 0.3190 0.4921 0.082 Uiso 1 1 calc R
C6 C 0.6872(3) 0.1893(3) 0.4202(2) 0.0438(8) Uani 1 1 d .
H1A H 0.6953 0.1221 0.3941 0.053 Uiso 1 1 calc R
H1B H 0.7661 0.2080 0.4077 0.053 Uiso 1 1 calc R
C7 C 0.5875(3) 0.2927(3) 0.3802(2) 0.0418(8) Uani 1 1 d .
C8 C 0.5094(4) 0.3761(4) 0.4276(2) 0.0559(10) Uani 1 1 d .
H9 H 0.5172 0.3675 0.4863 0.067 Uiso 1 1 calc R
C9 C 0.4202(5) 0.4716(4) 0.3878(3) 0.0693(13) Uani 1 1 d .
H8 H 0.3698 0.5271 0.4200 0.083 Uiso 1 1 calc R
C10 C 0.4050(5) 0.4855(4) 0.3017(3) 0.0680(13) Uani 1 1 d .
H7 H 0.3450 0.5499 0.2756 0.082 Uiso 1 1 calc R
C11 C 0.4800(4) 0.4027(4) 0.2542(3) 0.0594(11) Uani 1 1 d .
H6 H 0.4707 0.4109 0.1958 0.071 Uiso 1 1 calc R
C12 C 0.5688(4) 0.3080(4) 0.2937(2) 0.0481(9) Uani 1 1 d .
H5 H 0.6179 0.2523 0.2613 0.058 Uiso 1 1 calc R
C13 C 0.3638(3) 0.1099(3) 0.7065(2) 0.0439(8) Uani 1 1 d .
H60A H 0.3108 0.1115 0.6639 0.053 Uiso 1 1 calc R
H60B H 0.3236 0.1769 0.7347 0.053 Uiso 1 1 calc R
C14 C 0.3726(3) -0.0028(3) 0.7749(2) 0.0419(8) Uani 1 1 d .
C15 C 0.4839(4) -0.0762(3) 0.8046(2) 0.0469(8) Uani 1 1 d .
H24 H 0.5582 -0.0597 0.7803 0.056 Uiso 1 1 calc R
C16 C 0.4860(4) -0.1747(4) 0.8705(2) 0.0549(10) Uani 1 1 d .
H25 H 0.5610 -0.2226 0.8905 0.066 Uiso 1 1 calc R
C17 C 0.3762(5) -0.2002(4) 0.9057(2) 0.0614(12) Uani 1 1 d .
H26 H 0.3770 -0.2647 0.9503 0.074 Uiso 1 1 calc R
C18 C 0.2658(4) -0.1310(4) 0.8751(3) 0.0573(11) Uani 1 1 d .
H27 H 0.1923 -0.1500 0.8979 0.069 Uiso 1 1 calc R
C19 C 0.2632(4) -0.0318(3) 0.8097(2) 0.0479(9) Uani 1 1 d .
H28 H 0.1879 0.0150 0.7894 0.057 Uiso 1 1 calc R
C20 C 0.7133(3) -0.1465(3) 0.5058(3) 0.0458(8) Uani 1 1 d .
H12 H 0.7109 -0.2127 0.4811 0.055 Uiso 1 1 calc R
C21 C 0.6965(4) -0.1808(4) 0.6043(3) 0.0643(12) Uani 1 1 d .
H11A H 0.7070 -0.1205 0.6299 0.096 Uiso 1 1 calc R
H11B H 0.7574 -0.2539 0.6227 0.096 Uiso 1 1 calc R
H11C H 0.6146 -0.1898 0.6223 0.096 Uiso 1 1 calc R
C22 C 0.8380(4) -0.1224(4) 0.4749(3) 0.0670(12) Uani 1 1 d .
H13A H 0.8468 -0.1026 0.4126 0.100 Uiso 1 1 calc R
H13B H 0.9036 -0.1914 0.4938 0.100 Uiso 1 1 calc R
H13C H 0.8425 -0.0581 0.4987 0.100 Uiso 1 1 calc R
C31 C -0.3215(3) 0.9502(3) 0.9685(2) 0.0465(8) Uani 1 1 d .
H30A H -0.3906 0.9197 0.9932 0.070 Uiso 1 1 calc R
H30B H -0.3471 1.0155 0.9220 0.070 Uiso 1 1 calc R
H30C H -0.2932 0.9760 1.0123 0.070 Uiso 1 1 calc R
C32 C -0.2166(3) 0.8545(3) 0.9334(2) 0.0364(7) Uani 1 1 d .
C33 C -0.1773(3) 0.8772(3) 0.8442(2) 0.0381(7) Uani 1 1 d .
H32 H -0.2285 0.9413 0.8105 0.046 Uiso 1 1 calc R
C34 C -0.0680(3) 0.8127(3) 0.8007(2) 0.0382(7) Uani 1 1 d .
C35 C -0.0305(4) 0.8746(3) 0.7105(2) 0.0493(9) Uani 1 1 d .
H34A H 0.0433 0.8967 0.7115 0.074 Uiso 1 1 calc R
H34B H -0.0966 0.9437 0.6928 0.074 Uiso 1 1 calc R
H34C H -0.0145 0.8223 0.6701 0.074 Uiso 1 1 calc R
C36 C 0.1199(3) 0.6549(3) 0.7866(2) 0.0416(8) Uani 1 1 d .
H35A H 0.1764 0.6037 0.8282 0.050 Uiso 1 1 calc R
H35B H 0.1563 0.7172 0.7560 0.050 Uiso 1 1 calc R
C37 C 0.1113(4) 0.5839(3) 0.7210(2) 0.0423(8) Uani 1 1 d .
C38 C 0.0005(4) 0.5858(3) 0.6954(2) 0.0504(9) Uani 1 1 d .
H37 H -0.0742 0.6296 0.7202 0.061 Uiso 1 1 calc R
C39 C -0.0007(5) 0.5225(4) 0.6325(3) 0.0636(12) Uani 1 1 d .
H38 H -0.0758 0.5248 0.6151 0.076 Uiso 1 1 calc R
C40 C 0.1107(5) 0.4559(4) 0.5960(2) 0.0652(13) Uani 1 1 d .
H39 H 0.1104 0.4145 0.5535 0.078 Uiso 1 1 calc R
C41 C 0.2199(5) 0.4515(4) 0.6227(3) 0.0649(13) Uani 1 1 d .
H40 H 0.2941 0.4058 0.5988 0.078 Uiso 1 1 calc R
C42 C 0.2227(4) 0.5143(3) 0.6851(2) 0.0496(9) Uani 1 1 d .
H10 H 0.2982 0.5101 0.7030 0.059 Uiso 1 1 calc R
C43 C -0.1861(3) 0.7476(3) 1.07972(19) 0.0383(7) Uani 1 1 d .
H41A H -0.1895 0.6685 1.1065 0.046 Uiso 1 1 calc R
H41B H -0.2655 0.8019 1.0949 0.046 Uiso 1 1 calc R
C44 C -0.0845(3) 0.7745(3) 1.1150(2) 0.0388(7) Uani 1 1 d .
C49 C -0.0098(4) 0.8409(4) 1.0652(2) 0.0494(9) Uani 1 1 d .
H43 H -0.0175 0.8658 1.0061 0.059 Uiso 1 1 calc R
C48 C 0.0757(4) 0.8711(4) 1.1012(3) 0.0609(11) Uani 1 1 d .
H44 H 0.1220 0.9189 1.0668 0.073 Uiso 1 1 calc R
C47 C 0.0930(4) 0.8307(4) 1.1881(3) 0.0646(12) Uani 1 1 d .
H45 H 0.1497 0.8518 1.2128 0.078 Uiso 1 1 calc R
C46 C 0.0246(4) 0.7589(4) 1.2373(3) 0.0573(10) Uani 1 1 d .
H46 H 0.0375 0.7290 1.2953 0.069 Uiso 1 1 calc R
C45 C -0.0626(4) 0.7304(3) 1.2020(2) 0.0456(8) Uani 1 1 d .
H47 H -0.1075 0.6814 1.2364 0.055 Uiso 1 1 calc R
C50 C 0.2166(3) 0.5262(3) 0.9928(2) 0.0426(8) Uani 1 1 d .
H53 H 0.2113 0.6082 0.9655 0.051 Uiso 1 1 calc R
C51 C 0.3366(3) 0.4489(4) 0.9566(3) 0.0549(10) Uani 1 1 d .
H56A H 0.3422 0.3679 0.9810 0.082 Uiso 1 1 calc R
H56B H 0.4055 0.4685 0.9712 0.082 Uiso 1 1 calc R
H56C H 0.3386 0.4611 0.8946 0.082 Uiso 1 1 calc R
C52 C 0.2139(4) 0.5149(4) 1.0908(3) 0.0639(12) Uani 1 1 d .
H52A H 0.1330 0.5569 1.1136 0.096 Uiso 1 1 calc R
H52B H 0.2753 0.5474 1.1025 0.096 Uiso 1 1 calc R
H52C H 0.2318 0.4333 1.1179 0.096 Uiso 1 1 calc R

loop_
_atom_site_aniso_label
_atom_site_aniso_U_11
_atom_site_aniso_U_22
_atom_site_aniso_U_33
_atom_site_aniso_U_23
_atom_site_aniso_U_13
_atom_site_aniso_U_12
Cu1 0.0324(3) 0.0419(3) 0.0351(3) -0.0114(2) 0.0009(2) -0.0110(2)
Cu31 0.0354(3) 0.0347(3) 0.0302(2) -0.00612(19) 0.00038(19) -0.0075(2)
O1 0.0314(11) 0.0425(12) 0.0426(12) -0.0160(10) -0.0034(10) -0.0069(10)
O31 0.0356(12) 0.0365(12) 0.0364(11) -0.0033(9) 0.0010(10) -0.0116(10)
N1 0.0382(15) 0.0459(16) 0.0348(14) -0.0111(12) 0.0045(12) -0.0137(12)
N2 0.0362(14) 0.0430(15) 0.0303(13) -0.0065(12) 0.0022(11) -0.0102(12)
N31 0.0365(14) 0.0392(14) 0.0306(13) -0.0101(11) 0.0036(11) -0.0106(12)
N32 0.0371(14) 0.0395(15) 0.0302(13) -0.0086(11) 0.0005(11) -0.0072(12)
C1 0.058(2) 0.053(2) 0.0382(18) -0.0148(16) 0.0022(17) -0.0173(18)
C2 0.0450(19) 0.0378(17) 0.0333(16) -0.0089(14) -0.0056(15) -0.0093(14)
C3 0.0459(19) 0.0440(19) 0.0389(17) -0.0094(15) -0.0063(15) -0.0146(15)
C4 0.0347(16) 0.0371(17) 0.0422(17) -0.0063(14) -0.0018(14) -0.0101(13)
C5 0.045(2) 0.073(3) 0.054(2) -0.017(2) 0.0010(18) -0.027(2)
C6 0.0443(19) 0.052(2) 0.0369(17) -0.0140(16) 0.0071(15) -0.0179(16)
C7 0.049(2) 0.048(2) 0.0342(16) -0.0124(15) 0.0061(15) -0.0232(16)
C8 0.074(3) 0.053(2) 0.0382(19) -0.0182(17) -0.0073(19) -0.006(2)
C9 0.081(3) 0.058(3) 0.057(2) -0.019(2) -0.001(2) 0.000(2)
C10 0.086(3) 0.049(2) 0.060(3) -0.006(2) -0.022(3) -0.003(2)
C11 0.076(3) 0.057(2) 0.044(2) -0.0062(18) -0.008(2) -0.018(2)
C12 0.055(2) 0.053(2) 0.0373(18) -0.0140(16) 0.0034(17) -0.0178(18)
C13 0.0395(18) 0.054(2) 0.0354(17) -0.0101(15) 0.0032(15) -0.0113(16)
C14 0.048(2) 0.0454(19) 0.0343(16) -0.0140(15) 0.0038(15) -0.0164(16)
C15 0.046(2) 0.054(2) 0.0440(19) -0.0132(17) -0.0012(16) -0.0182(17)
C16 0.068(3) 0.055(2) 0.043(2) -0.0097(18) -0.0096(19) -0.017(2)
C17 0.097(4) 0.054(2) 0.0380(19) -0.0070(17) 0.003(2) -0.034(2)
C18 0.073(3) 0.059(2) 0.048(2) -0.0204(19) 0.020(2) -0.035(2)
C19 0.049(2) 0.053(2) 0.0430(19) -0.0185(17) 0.0063(16) -0.0151(17)
C20 0.0330(17) 0.047(2) 0.057(2) -0.0161(17) -0.0085(16) -0.0045(15)
C21 0.060(3) 0.067(3) 0.058(3) 0.000(2) -0.018(2) -0.009(2)
C22 0.037(2) 0.080(3) 0.084(3) -0.023(3) -0.004(2) -0.011(2)
C31 0.045(2) 0.0418(19) 0.048(2) -0.0128(16) -0.0014(17) -0.0041(16)
C32 0.0360(16) 0.0376(17) 0.0369(16) -0.0099(14) -0.0028(14) -0.0108(14)
C33 0.0383(17) 0.0383(17) 0.0369(16) -0.0062(14) -0.0082(14) -0.0079(14)
C34 0.0431(18) 0.0401(18) 0.0325(16) -0.0062(14) -0.0062(14) -0.0124(15)
C35 0.059(2) 0.048(2) 0.0334(17) -0.0024(15) 0.0017(17) -0.0115(18)
C36 0.0405(18) 0.049(2) 0.0311(16) -0.0083(15) 0.0008(14) -0.0089(15)
C37 0.057(2) 0.0368(18) 0.0257(14) -0.0031(13) 0.0041(15) -0.0083(15)
C38 0.063(2) 0.047(2) 0.0341(17) -0.0060(15) -0.0069(17) -0.0051(18)
C39 0.090(3) 0.054(2) 0.045(2) -0.0068(19) -0.021(2) -0.013(2)
C40 0.110(4) 0.050(2) 0.0335(18) -0.0100(17) -0.002(2) -0.020(3)
C41 0.092(4) 0.047(2) 0.045(2) -0.0139(18) 0.027(2) -0.018(2)
C42 0.060(2) 0.044(2) 0.0408(18) -0.0091(16) 0.0122(17) -0.0172(18)
C43 0.0433(18) 0.0403(18) 0.0299(15) -0.0090(13) 0.0037(14) -0.0120(14)
C44 0.0432(18) 0.0388(17) 0.0319(15) -0.0088(13) -0.0024(14) -0.0074(14)
C49 0.056(2) 0.063(2) 0.0336(17) 0.0049(17) -0.0083(17) -0.031(2)
C48 0.070(3) 0.066(3) 0.055(2) 0.003(2) -0.012(2) -0.039(2)
C47 0.072(3) 0.067(3) 0.067(3) -0.005(2) -0.030(2) -0.029(2)
C46 0.071(3) 0.065(3) 0.041(2) -0.0044(19) -0.018(2) -0.024(2)
C45 0.056(2) 0.048(2) 0.0334(17) -0.0064(15) 0.0004(16) -0.0191(17)
C50 0.0434(19) 0.0433(19) 0.0427(18) -0.0077(15) -0.0064(16) -0.0138(15)
C51 0.042(2) 0.065(3) 0.056(2) -0.008(2) -0.0025(18) -0.0157(19)
C52 0.065(3) 0.076(3) 0.055(2) -0.021(2) -0.018(2) -0.015(2)

loop_
_atom_type_symbol
_atom_type_description
_atom_type_scat_dispersion_real
_atom_type_scat_dispersion_imag
_atom_type_scat_source
C C 0.0181 0.0091 'International Tables Vol C Tables 4.2.6.8 and 6.1.1.4'
H H 0.0000 0.0000 'International Tables Vol C Tables 4.2.6.8 and 6.1.1.4'
N N 0.0311 0.0180 'International Tables Vol C Tables 4.2.6.8 and 6.1.1.4'
O O 0.0492 0.0322 'International Tables Vol C Tables 4.2.6.8 and 6.1.1.4'
Cu Cu -1.9646 0.5888 'International Tables Vol C Tables 4.2.6.8 and 6.1.1.4'

loop_
_geom_angle_atom_site_label_1
_geom_angle_atom_site_label_2
_geom_angle_atom_site_label_3
_geom_angle
_geom_angle_site_symmetry_1
_geom_angle_site_symmetry_3
N1 Cu1 N2 95.19(12) . .
N1 Cu1 O1 148.64(11) . 2_656
N2 Cu1 O1 101.42(10) . 2_656
N1 Cu1 O1 96.14(11) . .
N2 Cu1 O1 152.70(11) . .
O1 Cu1 O1 81.01(10) 2_656 .
N1 Cu1 Cu1 128.94(8) . 2_656
N2 Cu1 Cu1 135.87(9) . 2_656
O1 Cu1 Cu1 40.85(6) 2_656 2_656
O1 Cu1 Cu1 40.16(6) . 2_656
N31 Cu31 N32 94.92(11) . .
N31 Cu31 O31 146.79(11) . .
N32 Cu31 O31 102.73(10) . .
N31 Cu31 O31 96.57(10) . 2_567
N32 Cu31 O31 152.75(11) . 2_567
O31 Cu31 O31 80.34(10) . 2_567
N31 Cu31 Cu31 128.24(8) . 2_567
N32 Cu31 Cu31 136.81(8) . 2_567
O31 Cu31 Cu31 40.52(6) . 2_567
O31 Cu31 Cu31 39.83(6) 2_567 2_567
C20 O1 Cu1 117.9(2) . 2_656
C20 O1 Cu1 119.3(2) . .
Cu1 O1 Cu1 98.99(10) 2_656 .
C50 O31 Cu31 120.0(2) . .
C50 O31 Cu31 121.53(19) . 2_567
Cu31 O31 Cu31 99.66(10) . 2_567
C4 N1 C6 121.1(3) . .
C4 N1 Cu1 124.5(2) . .
C6 N1 Cu1 114.0(2) . .
C2 N2 C13 119.2(3) . .
C2 N2 Cu1 122.6(2) . .
C13 N2 Cu1 118.2(2) . .
C32 N31 C43 121.1(3) . .
C32 N31 Cu31 125.3(2) . .
C43 N31 Cu31 113.1(2) . .
C34 N32 C36 119.2(3) . .
C34 N32 Cu31 122.8(2) . .
C36 N32 Cu31 118.0(2) . .
C2 C1 H23A 109.5 . .
C2 C1 H23B 109.5 . .
H23A C1 H23B 109.5 . .
C2 C1 H23C 109.5 . .
H23A C1 H23C 109.5 . .
H23B C1 H23C 109.5 . .
N2 C2 C3 123.4(3) . .
N2 C2 C1 120.5(3) . .
C3 C2 C1 116.1(3) . .
C4 C3 C2 128.2(3) . .
C4 C3 H21 115.9 . .
C2 C3 H21 115.9 . .
N1 C4 C3 122.3(3) . .
N1 C4 C5 120.0(3) . .
C3 C4 C5 117.7(3) . .
C4 C5 H50A 109.5 . .
C4 C5 H50B 109.5 . .
H50A C5 H50B 109.5 . .
C4 C5 H50C 109.5 . .
H50A C5 H50C 109.5 . .
H50B C5 H50C 109.5 . .
N1 C6 C7 112.1(3) . .
N1 C6 H1A 109.2 . .
C7 C6 H1A 109.2 . .
N1 C6 H1B 109.2 . .
C7 C6 H1B 109.2 . .
H1A C6 H1B 107.9 . .
C12 C7 C8 117.2(4) . .
C12 C7 C6 120.5(3) . .
C8 C7 C6 122.3(3) . .
C9 C8 C7 120.5(4) . .
C9 C8 H9 119.8 . .
C7 C8 H9 119.8 . .
C10 C9 C8 121.0(4) . .
C10 C9 H8 119.5 . .
C8 C9 H8 119.5 . .
C9 C10 C11 119.2(4) . .
C9 C10 H7 120.4 . .
C11 C10 H7 120.4 . .
C12 C11 C10 119.7(4) . .
C12 C11 H6 120.2 . .
C10 C11 H6 120.2 . .
C11 C12 C7 122.3(4) . .
C11 C12 H5 118.8 . .
C7 C12 H5 118.8 . .
N2 C13 C14 115.4(3) . .
N2 C13 H60A 108.4 . .
C14 C13 H60A 108.4 . .
N2 C13 H60B 108.4 . .
C14 C13 H60B 108.4 . .
H60A C13 H60B 107.5 . .
C15 C14 C19 118.5(4) . .
C15 C14 C13 123.2(3) . .
C19 C14 C13 118.2(3) . .
C14 C15 C16 120.9(4) . .
C14 C15 H24 119.5 . .
C16 C15 H24 119.5 . .
C17 C16 C15 119.6(4) . .
C17 C16 H25 120.2 . .
C15 C16 H25 120.2 . .
C18 C17 C16 120.2(4) . .
C18 C17 H26 119.9 . .
C16 C17 H26 119.9 . .
C17 C18 C19 120.3(4) . .
C17 C18 H27 119.9 . .
C19 C18 H27 119.9 . .
C14 C19 C18 120.3(4) . .
C14 C19 H28 119.8 . .
C18 C19 H28 119.8 . .
O1 C20 C22 110.5(3) . .
O1 C20 C21 110.8(3) . .
C22 C20 C21 111.2(3) . .
O1 C20 H12 108.1 . .
C22 C20 H12 108.1 . .
C21 C20 H12 108.1 . .
C20 C21 H11A 109.5 . .
C20 C21 H11B 109.5 . .
H11A C21 H11B 109.5 . .
C20 C21 H11C 109.5 . .
H11A C21 H11C 109.5 . .
H11B C21 H11C 109.5 . .
C20 C22 H13A 109.5 . .
C20 C22 H13B 109.5 . .
H13A C22 H13B 109.5 . .
C20 C22 H13C 109.5 . .
H13A C22 H13C 109.5 . .
H13B C22 H13C 109.5 . .
C32 C31 H30A 109.5 . .
C32 C31 H30B 109.5 . .
H30A C31 H30B 109.5 . .
C32 C31 H30C 109.5 . .
H30A C31 H30C 109.5 . .
H30B C31 H30C 109.5 . .
N31 C32 C33 122.7(3) . .
N31 C32 C31 120.6(3) . .
C33 C32 C31 116.8(3) . .
C32 C33 C34 126.6(3) . .
C32 C33 H32 116.7 . .
C34 C33 H32 116.7 . .
N32 C34 C33 124.1(3) . .
N32 C34 C35 120.6(3) . .
C33 C34 C35 115.2(3) . .
C34 C35 H34A 109.5 . .
C34 C35 H34B 109.5 . .
H34A C35 H34B 109.5 . .
C34 C35 H34C 109.5 . .
H34A C35 H34C 109.5 . .
H34B C35 H34C 109.5 . .
N32 C36 C37 115.6(3) . .
N32 C36 H35A 108.4 . .
C37 C36 H35A 108.4 . .
N32 C36 H35B 108.4 . .
C37 C36 H35B 108.4 . .
H35A C36 H35B 107.4 . .
C38 C37 C42 119.0(3) . .
C38 C37 C36 123.4(3) . .
C42 C37 C36 117.6(3) . .
C37 C38 C39 120.5(4) . .
C37 C38 H37 119.7 . .
C39 C38 H37 119.7 . .
C40 C39 C38 119.9(5) . .
C40 C39 H38 120.1 . .
C38 C39 H38 120.1 . .
C41 C40 C39 119.8(4) . .
C41 C40 H39 120.1 . .
C39 C40 H39 120.1 . .
C40 C41 C42 121.1(4) . .
C40 C41 H40 119.5 . .
C42 C41 H40 119.5 . .
C41 C42 C37 119.8(4) . .
C41 C42 H10 120.1 . .
C37 C42 H10 120.1 . .
N31 C43 C44 111.8(3) . .
N31 C43 H41A 109.2 . .
C44 C43 H41A 109.2 . .
N31 C43 H41B 109.2 . .
C44 C43 H41B 109.2 . .
H41A C43 H41B 107.9 . .
C49 C44 C45 117.3(3) . .
C49 C44 C43 123.3(3) . .
C45 C44 C43 119.5(3) . .
C48 C49 C44 121.6(3) . .
C48 C49 H43 119.2 . .
C44 C49 H43 119.2 . .
C49 C48 C47 120.3(4) . .
C49 C48 H44 119.8 . .
C47 C48 H44 119.8 . .
C46 C47 C48 118.7(4) . .
C46 C47 H45 120.7 . .
C48 C47 H45 120.7 . .
C47 C46 C45 121.1(4) . .
C47 C46 H46 119.4 . .
C45 C46 H46 119.4 . .
C46 C45 C44 120.8(4) . .
C46 C45 H47 119.6 . .
C44 C45 H47 119.6 . .
O31 C50 C51 110.8(3) . .
O31 C50 C52 110.5(3) . .
C51 C50 C52 110.9(3) . .
O31 C50 H53 108.2 . .
C51 C50 H53 108.2 . .
C52 C50 H53 108.2 . .
C50 C51 H56A 109.5 . .
C50 C51 H56B 109.5 . .
H56A C51 H56B 109.5 . .
C50 C51 H56C 109.5 . .
H56A C51 H56C 109.5 . .
H56B C51 H56C 109.5 . .
C50 C52 H52A 109.5 . .
C50 C52 H52B 109.5 . .
H52A C52 H52B 109.5 . .
C50 C52 H52C 109.5 . .
H52A C52 H52C 109.5 . .
H52B C52 H52C 109.5 . .

loop_
_geom_bond_atom_site_label_1
_geom_bond_atom_site_label_2
_geom_bond_distance
_geom_bond_site_symmetry_2
Cu1 N1 1.921(3) .
Cu1 N2 1.951(3) .
Cu1 O1 1.951(2) 2_656
Cu1 O1 1.979(2) .
Cu1 Cu1 2.9877(9) 2_656
Cu31 N31 1.923(3) .
Cu31 N32 1.946(3) .
Cu31 O31 1.954(2) .
Cu31 O31 1.982(2) 2_567
Cu31 Cu31 3.0071(9) 2_567
O1 C20 1.434(4) .
O1 Cu1 1.951(2) 2_656
O31 C50 1.432(4) .
O31 Cu31 1.982(2) 2_567
N1 C4 1.319(4) .
N1 C6 1.463(4) .
N2 C2 1.325(4) .
N2 C13 1.471(4) .
N31 C32 1.305(4) .
N31 C43 1.466(4) .
N32 C34 1.319(4) .
N32 C36 1.470(4) .
C1 C2 1.513(4) .
C1 H23A 0.9600 .
C1 H23B 0.9600 .
C1 H23C 0.9600 .
C2 C3 1.400(5) .
C3 C4 1.392(5) .
C3 H21 0.9300 .
C4 C5 1.513(5) .
C5 H50A 0.9600 .
C5 H50B 0.9600 .
C5 H50C 0.9600 .
C6 C7 1.503(5) .
C6 H1A 0.9700 .
C6 H1B 0.9700 .
C7 C12 1.386(5) .
C7 C8 1.397(5) .
C8 C9 1.388(6) .
C8 H9 0.9300 .
C9 C10 1.373(6) .
C9 H8 0.9300 .
C10 C11 1.382(6) .
C10 H7 0.9300 .
C11 C12 1.378(6) .
C11 H6 0.9300 .
C12 H5 0.9300 .
C13 C14 1.531(5) .
C13 H60A 0.9700 .
C13 H60B 0.9700 .
C14 C15 1.387(5) .
C14 C19 1.390(5) .
C15 C16 1.399(5) .
C15 H24 0.9300 .
C16 C17 1.378(6) .
C16 H25 0.9300 .
C17 C18 1.371(6) .
C17 H26 0.9300 .
C18 C19 1.398(5) .
C18 H27 0.9300 .
C19 H28 0.9300 .
C20 C22 1.516(5) .
C20 C21 1.522(5) .
C20 H12 0.9800 .
C21 H11A 0.9600 .
C21 H11B 0.9600 .
C21 H11C 0.9600 .
C22 H13A 0.9600 .
C22 H13B 0.9600 .
C22 H13C 0.9600 .
C31 C32 1.517(5) .
C31 H30A 0.9600 .
C31 H30B 0.9600 .
C31 H30C 0.9600 .
C32 C33 1.406(4) .
C33 C34 1.414(5) .
C33 H32 0.9300 .
C34 C35 1.521(4) .
C35 H34A 0.9600 .
C35 H34B 0.9600 .
C35 H34C 0.9600 .
C36 C37 1.527(5) .
C36 H35A 0.9700 .
C36 H35B 0.9700 .
C37 C38 1.376(5) .
C37 C42 1.401(5) .
C38 C39 1.396(5) .
C38 H37 0.9300 .
C39 C40 1.389(7) .
C39 H38 0.9300 .
C40 C41 1.357(7) .
C40 H39 0.9300 .
C41 C42 1.390(6) .
C41 H40 0.9300 .
C42 H10 0.9300 .
C43 C44 1.509(5) .
C43 H41A 0.9700 .
C43 H41B 0.9700 .
C44 C49 1.383(5) .
C44 C45 1.398(4) .
C49 C48 1.378(5) .
C49 H43 0.9300 .
C48 C47 1.381(6) .
C48 H44 0.9300 .
C47 C46 1.375(6) .
C47 H45 0.9300 .
C46 C45 1.377(5) .
C46 H46 0.9300 .
C45 H47 0.9300 .
C50 C51 1.506(5) .
C50 C52 1.528(5) .
C50 H53 0.9800 .
C51 H56A 0.9600 .
C51 H56B 0.9600 .
C51 H56C 0.9600 .
C52 H52A 0.9600 .
C52 H52B 0.9600 .
C52 H52C 0.9600 .
